data_2214983
loop_
_publ_author_name
'Xiang-Wei Cheng'

_publ_section_title
;(<i>Z</i>)-2-(2-Aminothiazol-1-ium-4-yl)-2-(<i>tert</i>-butoxycarbonylmethoxyimino)acetate
 monohydrate
;
_journal_coeditor_code BI2222
_journal_issue 9
_journal_name_full 'Acta Crystallographica Section E'
_journal_page_first o3728
_journal_page_last o3728
_journal_paper_doi 10.1107/S1600536807038469
_journal_volume 63
_journal_year 2007
_chemical_formula_iupac 'C11 H15 N3 O5 S , H2 O'
_chemical_formula_moiety 'C11 H15 N3 O5 S , H2 O'
_chemical_formula_sum 'C11 H17 N3 O6 S'
_chemical_formula_weight 319.34
_chemical_melting_point .459E-305
_chemical_name_systematic
;
(Z)-(2-Aminothiazol-1-ium-4-yl)-2-(tert-butoxycarbonylmethoxyimino)acetate
monohydrate
;
_space_group_IT_number 14
_symmetry_cell_setting monoclinic
_symmetry_space_group_name_Hall '-P 2ybc'
_symmetry_space_group_name_H-M 'P 1 21/c 1'
_atom_sites_solution_hydrogens geom
_atom_sites_solution_primary direct
_atom_sites_solution_secondary difmap
_cell_angle_alpha 90.00
_cell_angle_beta 100.4070(10)
_cell_angle_gamma 90.00
_cell_formula_units_Z 4
_cell_length_a 10.4504(2)
_cell_length_b 11.2896(3)
_cell_length_c 13.0965(3)
_cell_measurement_reflns_used 3446
_cell_measurement_temperature 223(2)
_cell_measurement_theta_max 27.5
_cell_measurement_theta_min 2.0
_cell_volume 1519.72(6)
_computing_cell_refinement 'SAINT (Bruker, 2002)'
_computing_data_collection 'SMART (Bruker, 2002)'
_computing_data_reduction SAINT
_computing_molecular_graphics 'SHELXTL (Bruker, 2002)'
_computing_publication_material SHELXTL
_computing_structure_refinement 'SHELXL97 (Sheldrick, 1997)'
_computing_structure_solution 'SHELXS97 (Sheldrick, 1997)'
_diffrn_ambient_temperature 223(2)
_diffrn_measured_fraction_theta_full 0.982
_diffrn_measured_fraction_theta_max 0.982
_diffrn_measurement_device_type 'Bruker SMART CCD'
_diffrn_measurement_method '\f and \w'
_diffrn_radiation_monochromator graphite
_diffrn_radiation_source 'fine-focus sealed tube'
_diffrn_radiation_type MoK\a
_diffrn_radiation_wavelength 0.71073
_diffrn_reflns_av_R_equivalents 0.0208
_diffrn_reflns_av_sigmaI/netI 0.0161
_diffrn_reflns_limit_h_max 13
_diffrn_reflns_limit_h_min -13
_diffrn_reflns_limit_k_max 14
_diffrn_reflns_limit_k_min -14
_diffrn_reflns_limit_l_max 17
_diffrn_reflns_limit_l_min -17
_diffrn_reflns_number 14426
_diffrn_reflns_theta_full 27.54
_diffrn_reflns_theta_max 27.54
_diffrn_reflns_theta_min 1.98
_diffrn_standards_number 0
_exptl_absorpt_coefficient_mu 0.243
_exptl_absorpt_correction_T_max 0.874
_exptl_absorpt_correction_T_min 0.848
_exptl_absorpt_correction_type multi-scan
_exptl_absorpt_process_details '(SADABS; Sheldrick, 2003)'
_exptl_crystal_colour colourless
_exptl_crystal_density_diffrn 1.396
_exptl_crystal_density_method 'not measured'
_exptl_crystal_description block
_exptl_crystal_F_000 672
_exptl_crystal_size_max 0.70
_exptl_crystal_size_mid 0.70
_exptl_crystal_size_min 0.57
_refine_diff_density_max 0.349
_refine_diff_density_min -0.195
_refine_ls_extinction_method none
_refine_ls_goodness_of_fit_ref 1.044
_refine_ls_hydrogen_treatment mixed
_refine_ls_matrix_type full
_refine_ls_number_parameters 202
_refine_ls_number_reflns 3446
_refine_ls_number_restraints 0
_refine_ls_restrained_S_all 1.044
_refine_ls_R_factor_all 0.0329
_refine_ls_R_factor_gt 0.0311
_refine_ls_shift/su_max 0.001
_refine_ls_shift/su_mean 0.000
_refine_ls_structure_factor_coef Fsqd
_refine_ls_weighting_details 'calc w = 1/[\s^2^(Fo^2^)+(0.0414P)^2^+0.4932P] where P=(Fo^2^+2Fc^2^)/3'
_refine_ls_weighting_scheme calc
_refine_ls_wR_factor_gt 0.0824
_refine_ls_wR_factor_ref 0.0839
_reflns_number_gt 3253
_reflns_number_total 3446
_reflns_threshold_expression I>2\s(I)
_cod_data_source_file bi2222.cif
_cod_data_source_block I
_cod_original_sg_symbol_H-M 'P 21/c'
_cod_database_code 2214983
_cod_database_fobs_code 2214983

loop_
_symmetry_equiv_pos_as_xyz
'x, y, z'
'-x, y+1/2, -z+1/2'
'-x, -y, -z'
'x, -y-1/2, z-1/2'

loop_
_atom_site_type_symbol
_atom_site_label
_atom_site_fract_x
_atom_site_fract_y
_atom_site_fract_z
_atom_site_U_iso_or_equiv
_atom_site_adp_type
_atom_site_calc_flag
_atom_site_refinement_flags
_atom_site_occupancy
N N2 0.88830(10) 0.35059(8) 0.40598(8) 0.0270(2) Uani d . 1
N N1 0.76747(12) -0.00740(10) 0.59144(9) 0.0351(2) Uani d . 1
H H1A 0.7563 0.0458 0.6371 0.042 Uiso calc R 1
H H1B 0.7510 -0.0815 0.6020 0.042 Uiso calc R 1
C C3 0.87952(10) 0.14516(10) 0.38807(8) 0.0232(2) Uani d . 1
C C4 0.90625(10) 0.26202(10) 0.34927(9) 0.0233(2) Uani d . 1
C C1 0.80927(11) 0.02414(10) 0.50659(9) 0.0257(2) Uani d . 1
C C2 0.88474(11) 0.04012(10) 0.34035(9) 0.0259(2) Uani d . 1
H H2 0.9114 0.0305 0.2760 0.031 Uiso calc R 1
C C5 0.94464(12) 0.27073(9) 0.24220(9) 0.0259(2) Uani d . 1
C C6 0.85040(12) 0.55092(11) 0.40047(11) 0.0323(3) Uani d . 1
H H6A 0.8892 0.6273 0.3879 0.039 Uiso calc R 1
H H6B 0.8586 0.5406 0.4757 0.039 Uiso calc R 1
C C7 0.70753(12) 0.55079(10) 0.35059(10) 0.0296(2) Uani d . 1
C C8 0.50370(13) 0.66070(13) 0.35446(12) 0.0413(3) Uani d . 1
C C9 0.41658(16) 0.55500(17) 0.35991(16) 0.0568(4) Uani d . 1
H H9A 0.4360 0.4940 0.3128 0.085 Uiso calc R 1
H H9B 0.3263 0.5789 0.3402 0.085 Uiso calc R 1
H H9C 0.4315 0.5242 0.4302 0.085 Uiso calc R 1
C C10 0.4928(2) 0.7057(2) 0.24477(18) 0.0706(6) Uani d . 1
H H10A 0.5100 0.6414 0.2000 0.106 Uiso calc R 1
H H10B 0.5557 0.7685 0.2431 0.106 Uiso calc R 1
H H10C 0.4058 0.7361 0.2207 0.106 Uiso calc R 1
C C11 0.47690(19) 0.7585(2) 0.4269(2) 0.0842(8) Uani d . 1
H H11A 0.4844 0.7273 0.4967 0.126 Uiso calc R 1
H H11B 0.3897 0.7889 0.4038 0.126 Uiso calc R 1
H H11C 0.5394 0.8219 0.4265 0.126 Uiso calc R 1
O O5 0.64267(9) 0.62911(8) 0.39814(8) 0.0370(2) Uani d . 1
O O3 0.91826(9) 0.45830(7) 0.35939(7) 0.0317(2) Uani d . 1
O O2 1.06094(9) 0.28914(9) 0.23883(7) 0.0359(2) Uani d . 1
N N3 0.83732(9) 0.13513(8) 0.48304(7) 0.0244(2) Uani d . 1
H H12 0.8441(17) 0.1918(17) 0.5299(15) 0.047(5) Uiso d . 1
O O1 0.85201(10) 0.25782(9) 0.16842(7) 0.0384(2) Uani d . 1
O O4 0.66198(10) 0.48971(9) 0.27812(8) 0.0405(2) Uani d . 1
S S1 0.83619(3) -0.07545(2) 0.41203(2) 0.02844(9) Uani d . 1
O O1W 0.75233(14) 0.75009(10) 0.59734(11) 0.0578(3) Uani d . 1
H H1W 0.814(2) 0.724(2) 0.649(2) 0.079(7) Uiso d . 1
H H2W 0.726(2) 0.704(2) 0.551(2) 0.075(7) Uiso d . 1

loop_
_atom_site_aniso_label
_atom_site_aniso_U_11
_atom_site_aniso_U_22
_atom_site_aniso_U_33
_atom_site_aniso_U_12
_atom_site_aniso_U_13
_atom_site_aniso_U_23
N2 0.0313(5) 0.0227(5) 0.0287(5) 0.0010(4) 0.0097(4) 0.0022(4)
O1W 0.0694(8) 0.0357(6) 0.0586(8) 0.0060(5) -0.0141(6) -0.0073(5)
N1 0.0523(6) 0.0284(5) 0.0298(5) -0.0008(5) 0.0208(5) 0.0018(4)
C3 0.0252(5) 0.0252(5) 0.0196(5) 0.0024(4) 0.0056(4) 0.0022(4)
C4 0.0245(5) 0.0237(5) 0.0220(5) 0.0019(4) 0.0052(4) 0.0023(4)
C1 0.0292(5) 0.0256(5) 0.0238(5) 0.0021(4) 0.0082(4) 0.0009(4)
C2 0.0335(5) 0.0253(5) 0.0204(5) 0.0014(4) 0.0090(4) 0.0017(4)
C5 0.0365(6) 0.0191(5) 0.0237(5) 0.0025(4) 0.0100(4) 0.0036(4)
C6 0.0349(6) 0.0226(5) 0.0409(7) 0.0027(4) 0.0111(5) -0.0054(5)
C7 0.0368(6) 0.0250(5) 0.0292(6) 0.0026(4) 0.0117(5) 0.0010(4)
C8 0.0324(6) 0.0432(7) 0.0462(8) 0.0099(5) 0.0015(6) -0.0041(6)
C9 0.0383(8) 0.0649(11) 0.0648(11) -0.0013(7) 0.0029(7) 0.0111(9)
C10 0.0623(11) 0.0748(13) 0.0739(13) 0.0211(10) 0.0102(9) 0.0350(11)
C11 0.0440(9) 0.0921(16) 0.1097(18) 0.0300(10) -0.0048(10) -0.0523(14)
O5 0.0321(4) 0.0375(5) 0.0404(5) 0.0081(4) 0.0041(4) -0.0112(4)
O3 0.0376(4) 0.0201(4) 0.0412(5) 0.0025(3) 0.0176(4) 0.0016(3)
O2 0.0363(5) 0.0404(5) 0.0350(5) 0.0012(4) 0.0166(4) 0.0057(4)
N3 0.0307(5) 0.0231(4) 0.0209(5) 0.0015(4) 0.0088(4) 0.0002(3)
O1 0.0459(5) 0.0456(5) 0.0228(4) -0.0057(4) 0.0039(4) 0.0057(4)
O4 0.0448(5) 0.0437(5) 0.0334(5) 0.0024(4) 0.0075(4) -0.0098(4)
S1 0.04030(17) 0.02140(14) 0.02611(15) -0.00018(10) 0.01262(12) -0.00021(10)

loop_
_atom_type_symbol
_atom_type_description
_atom_type_scat_dispersion_real
_atom_type_scat_dispersion_imag
_atom_type_scat_source
C C 0.0033 0.0016 'International Tables Vol C Tables 4.2.6.8 and 6.1.1.4'
H H 0.0000 0.0000 'International Tables Vol C Tables 4.2.6.8 and 6.1.1.4'
N N 0.0061 0.0033 'International Tables Vol C Tables 4.2.6.8 and 6.1.1.4'
S S 0.1246 0.1234 'International Tables Vol C Tables 4.2.6.8 and 6.1.1.4'
O O 0.0106 0.0060 'International Tables Vol C Tables 4.2.6.8 and 6.1.1.4'

loop_
_geom_angle_atom_site_label_1
_geom_angle_atom_site_label_2
_geom_angle_atom_site_label_3
_geom_angle
C4 N2 O3 110.66(9)
H1W O1W H2W 117(2)
C1 N1 H1A 120.0
C1 N1 H1B 120.0
H1A N1 H1B 120.0
C2 C3 N3 112.81(10)
C2 C3 C4 127.48(10)
N3 C3 C4 119.64(10)
N2 C4 C3 116.56(10)
N2 C4 C5 124.90(10)
C3 C4 C5 118.42(9)
N1 C1 N3 124.73(11)
N1 C1 S1 123.37(9)
N3 C1 S1 111.90(8)
C3 C2 S1 111.76(8)
C3 C2 H2 124.1
S1 C2 H2 124.1
O2 C5 O1 128.32(11)
O2 C5 C4 117.63(10)
O1 C5 C4 114.05(10)
O3 C6 C7 110.82(10)
O3 C6 H6A 109.5
C7 C6 H6A 109.5
O3 C6 H6B 109.5
C7 C6 H6B 109.5
H6A C6 H6B 108.1
O4 C7 O5 125.98(12)
O4 C7 C6 124.05(11)
O5 C7 C6 109.96(10)
O5 C8 C10 110.08(13)
O5 C8 C9 110.08(12)
C10 C8 C9 111.63(15)
O5 C8 C11 102.11(12)
C10 C8 C11 111.13(18)
C9 C8 C11 111.41(16)
C8 C9 H9A 109.5
C8 C9 H9B 109.5
H9A C9 H9B 109.5
C8 C9 H9C 109.5
H9A C9 H9C 109.5
H9B C9 H9C 109.5
C8 C10 H10A 109.5
C8 C10 H10B 109.5
H10A C10 H10B 109.5
C8 C10 H10C 109.5
H10A C10 H10C 109.5
H10B C10 H10C 109.5
C8 C11 H11A 109.5
C8 C11 H11B 109.5
H11A C11 H11B 109.5
C8 C11 H11C 109.5
H11A C11 H11C 109.5
H11B C11 H11C 109.5
C7 O5 C8 121.08(10)
N2 O3 C6 107.65(9)
C1 N3 C3 113.53(9)
C1 N3 H12 121.0(12)
C3 N3 H12 124.2(12)
C1 S1 C2 89.99(5)

loop_
_geom_bond_atom_site_label_1
_geom_bond_atom_site_label_2
_geom_bond_distance
N2 C4 1.2795(15)
N2 O3 1.4206(12)
O1W H1W 0.89(3)
O1W H2W 0.81(3)
N1 C1 1.3145(15)
N1 H1A 0.870
N1 H1B 0.870
C3 C2 1.3461(16)
C3 N3 1.3973(14)
C3 C4 1.4589(15)
C4 C5 1.5297(15)
C1 N3 1.3355(15)
C1 S1 1.7328(12)
C2 S1 1.7358(11)
C2 H2 0.940
C5 O2 1.2417(15)
C5 O1 1.2466(15)
C6 O3 1.4225(14)
C6 C7 1.5177(17)
C6 H6A 0.980
C6 H6B 0.980
C7 O4 1.1998(16)
C7 O5 1.3347(15)
C8 O5 1.5046(15)
C8 C10 1.508(3)
C8 C9 1.510(2)
C8 C11 1.514(2)
C9 H9A 0.970
C9 H9B 0.970
C9 H9C 0.970
C10 H10A 0.970
C10 H10B 0.970
C10 H10C 0.970
C11 H11A 0.970
C11 H11B 0.970
C11 H11C 0.970
N3 H12 0.88(2)

loop_
_geom_hbond_atom_site_label_D
_geom_hbond_atom_site_label_H
_geom_hbond_atom_site_label_A
_geom_hbond_site_symmetry_A
_geom_hbond_distance_DH
_geom_hbond_distance_HA
_geom_hbond_distance_DA
_geom_hbond_angle_DHA
_geom_hbond_publ_flag
N1 H1A O4 4_566 0.87 2.28 2.8647(15) 124.5 yes
N1 H1A O1 4_566 0.87 2.44 3.0683(15) 129.9 yes
N1 H1B O1W 1_545 0.87 1.90 2.7443(16) 162.4 yes
N3 H12 O1 4_566 0.88(2) 1.89(2) 2.6914(13) 151(2) yes
O1W H1W O2 3_766 0.89(3) 1.79(3) 2.6637(16) 166(2) yes
O1W H2W O5 . 0.81(3) 2.20(3) 2.9840(16) 162(2) yes

loop_
_geom_torsion_atom_site_label_1
_geom_torsion_atom_site_label_2
_geom_torsion_atom_site_label_3
_geom_torsion_atom_site_label_4
_geom_torsion
O3 N2 C4 C3 179.80(9)
O3 N2 C4 C5 -4.32(15)
C2 C3 C4 N2 176.36(11)
N3 C3 C4 N2 -0.33(15)
C2 C3 C4 C5 0.20(17)
N3 C3 C4 C5 -176.49(9)
N3 C3 C2 S1 0.33(13)
C4 C3 C2 S1 -176.55(9)
N2 C4 C5 O2 79.82(15)
C3 C4 C5 O2 -104.37(12)
N2 C4 C5 O1 -100.26(13)
C3 C4 C5 O1 75.55(13)
O3 C6 C7 O4 -8.02(18)
O3 C6 C7 O5 172.96(10)
O4 C7 O5 C8 -8.4(2)
C6 C7 O5 C8 170.59(11)
C10 C8 O5 C7 -56.72(18)
C9 C8 O5 C7 66.76(17)
C11 C8 O5 C7 -174.82(16)
C4 N2 O3 C6 157.27(10)
C7 C6 O3 N2 -77.04(12)
N1 C1 N3 C3 -179.79(11)
S1 C1 N3 C3 0.87(12)
C2 C3 N3 C1 -0.79(14)
C4 C3 N3 C1 176.36(10)
N1 C1 S1 C2 -179.92(11)
N3 C1 S1 C2 -0.57(9)
C3 C2 S1 C1 0.12(9)

loop_
_cod_related_entry_id
_cod_related_entry_database
_cod_related_entry_code
1 ChemSpider 21184464
